data_4318860
loop_
_publ_author_name
'Javier Concepci\'on'
'Oliver Just'
'Ana Mar\'ia Leiva'
'Barbara Loeb'
'William S. Rees'

_publ_section_title
;
 Trans Ruthenium(II) Complexes with NH-Bridged Tetradentate Symmetric and
 Asymmetric Polypyridyl Ligands
;
_journal_name_full 'Inorganic Chemistry'
_journal_page_first 5937
_journal_page_last 5939
_journal_paper_doi 10.1021/ic025719h
_journal_volume 41
_journal_year 2002
_chemical_formula_sum 'C32 H25 F12 N9 P2 Ru'
_chemical_formula_weight 926.62
_chemical_name_systematic
;
 ?
;
_space_group_IT_number 2
_symmetry_cell_setting triclinic
_symmetry_space_group_name_Hall '-P 1'
_symmetry_space_group_name_H-M 'P -1'
_atom_sites_solution_hydrogens geom
_atom_sites_solution_primary direct
_atom_sites_solution_secondary difmap
_audit_creation_method SHELXL-97
_cell_angle_alpha 110.895(3)
_cell_angle_beta 93.645(3)
_cell_angle_gamma 94.311(3)
_cell_formula_units_Z 1
_cell_length_a 8.1987(15)
_cell_length_b 9.2888(17)
_cell_length_c 12.811(2)
_cell_measurement_temperature 193(2)
_cell_volume 904.6(3)
_computing_structure_refinement 'SHELXL-97 (Sheldrick, 1997)'
_computing_structure_solution 'SHELXS-97 (Sheldrick, 1990)'
_diffrn_ambient_temperature 193(2)
_diffrn_measured_fraction_theta_full 0.898
_diffrn_measured_fraction_theta_max 0.898
_diffrn_radiation_monochromator graphite
_diffrn_radiation_source 'fine-focus sealed tube'
_diffrn_radiation_type MoK\a
_diffrn_radiation_wavelength 0.71073
_diffrn_reflns_av_R_equivalents 0.0327
_diffrn_reflns_av_sigmaI/netI 0.0445
_diffrn_reflns_limit_h_max 9
_diffrn_reflns_limit_h_min -11
_diffrn_reflns_limit_k_max 12
_diffrn_reflns_limit_k_min -11
_diffrn_reflns_limit_l_max 17
_diffrn_reflns_limit_l_min -17
_diffrn_reflns_number 8217
_diffrn_reflns_theta_full 28.57
_diffrn_reflns_theta_max 28.57
_diffrn_reflns_theta_min 1.71
_exptl_absorpt_coefficient_mu 0.623
_exptl_absorpt_correction_T_max 0.9107
_exptl_absorpt_correction_T_min 0.8322
_exptl_crystal_density_diffrn 1.701
_exptl_crystal_density_method 'not measured'
_exptl_crystal_F_000 462
_exptl_crystal_size_max 0.31
_exptl_crystal_size_mid 0.17
_exptl_crystal_size_min 0.15
_refine_diff_density_max 0.743
_refine_diff_density_min -0.547
_refine_diff_density_rms 0.079
_refine_ls_extinction_method none
_refine_ls_goodness_of_fit_ref 1.048
_refine_ls_hydrogen_treatment mixed
_refine_ls_matrix_type full
_refine_ls_number_parameters 274
_refine_ls_number_reflns 4137
_refine_ls_number_restraints 0
_refine_ls_restrained_S_all 1.048
_refine_ls_R_factor_all 0.0510
_refine_ls_R_factor_gt 0.0430
_refine_ls_shift/su_max 0.000
_refine_ls_shift/su_mean 0.000
_refine_ls_structure_factor_coef Fsqd
_refine_ls_weighting_details 'calc w=1/[\s^2^(Fo^2^)+(0.0562P)^2^+0.4569P] where P=(Fo^2^+2Fc^2^)/3'
_refine_ls_weighting_scheme calc
_refine_ls_wR_factor_gt 0.1041
_refine_ls_wR_factor_ref 0.1082
_reflns_number_gt 3661
_reflns_number_total 4137
_reflns_threshold_expression >2sigma(I)
_cod_data_source_file ic025719h-3_s3.cif
_cod_data_source_block jcc12
_cod_database_code 4318860

loop_
_symmetry_equiv_pos_as_xyz
'x, y, z'
'-x, -y, -z'

loop_
_atom_site_label
_atom_site_type_symbol
_atom_site_fract_x
_atom_site_fract_y
_atom_site_fract_z
_atom_site_U_iso_or_equiv
_atom_site_adp_type
_atom_site_occupancy
_atom_site_symmetry_multiplicity
_atom_site_calc_flag
_atom_site_refinement_flags
_atom_site_disorder_assembly
_atom_site_disorder_group
Ru1 Ru 0.0000 0.0000 0.0000 0.02912(12) Uani 1 2 d S . .
P1 P -0.18011(11) -0.38963(9) 0.26706(6) 0.0409(2) Uani 1 1 d . . .
F1 F -0.1111(4) -0.5386(3) 0.1877(3) 0.1096(11) Uani 1 1 d . . .
F2 F -0.2479(4) -0.2401(4) 0.3479(3) 0.1112(12) Uani 1 1 d . . .
F3 F -0.2165(4) -0.4751(4) 0.3501(3) 0.1134(12) Uani 1 1 d . . .
F4 F -0.0015(3) -0.3264(3) 0.3311(2) 0.0704(7) Uani 1 1 d . . .
F5 F -0.1436(4) -0.3038(4) 0.1842(2) 0.0935(10) Uani 1 1 d . . .
F6 F -0.3575(3) -0.4508(3) 0.2016(2) 0.0756(7) Uani 1 1 d . . .
N1 N 0.0225(3) -0.0522(3) -0.16804(19) 0.0337(5) Uani 1 1 d . . .
N2 N -0.2128(3) 0.0746(3) -0.0454(2) 0.0396(6) Uani 1 1 d . . .
N3 N -0.2796(6) 0.1513(5) 0.1499(4) 0.0362(11) Uani 0.50 1 d P . .
H3N H -0.3667 0.1913 0.1935 0.17(6) Uiso 0.50 1 calc PR . .
N4 N 0.1099(3) 0.2176(3) 0.03775(18) 0.0328(5) Uani 1 1 d . . .
N5 N -0.5482(6) -0.7180(6) 0.2702(5) 0.0997(16) Uani 1 1 d . . .
C1 C 0.1424(5) -0.1194(4) -0.2264(4) 0.0613(11) Uani 1 1 d . . .
C2 C 0.1360(8) -0.1523(5) -0.3430(5) 0.095(2) Uani 1 1 d . . .
H2 H 0.2224 -0.2003 -0.3839 0.13(2) Uiso 1 1 calc R . .
C3 C 0.0077(9) -0.1160(6) -0.3967(4) 0.095(2) Uani 1 1 d . . .
H3 H 0.0042 -0.1396 -0.4754 0.12(2) Uiso 1 1 calc R . .
C4 C -0.1210(6) -0.0437(4) -0.3379(3) 0.0629(12) Uani 1 1 d . . .
C5 C -0.1067(4) -0.0149(3) -0.2230(2) 0.0372(7) Uani 1 1 d . . .
C6 C -0.2621(9) 0.0008(7) -0.3848(5) 0.107(3) Uani 1 1 d . . .
H6 H -0.2731 -0.0167 -0.4628 0.093(15) Uiso 1 1 calc R . .
C7 C -0.3808(8) 0.0675(7) -0.3210(7) 0.115(3) Uani 1 1 d . . .
H7 H -0.4732 0.0953 -0.3554 0.108(18) Uiso 1 1 calc R . .
C8 C -0.2327(4) 0.0552(3) -0.1560(3) 0.0404(7) Uani 1 1 d . . .
C9 C -0.3712(5) 0.0967(4) -0.2052(5) 0.0726(14) Uani 1 1 d . . .
C10 C -0.4882(7) 0.1627(7) -0.1274(9) 0.121(3) Uani 1 1 d . . .
H10 H -0.5862 0.1915 -0.1547 0.13(2) Uiso 1 1 calc R . .
C11 C -0.4661(9) 0.1843(7) -0.0228(9) 0.140(4) Uani 1 1 d . . .
H11 H -0.5460 0.2310 0.0255 0.13(2) Uiso 1 1 calc R . .
C12 C -0.3265(6) 0.1404(4) 0.0214(5) 0.0789(16) Uani 1 1 d . . .
C13 C 0.1637(4) 0.3413(3) 0.0592(2) 0.0362(6) Uani 1 1 d . . .
C14 C 0.2365(5) 0.5012(4) 0.0867(3) 0.0499(9) Uani 1 1 d . . .
H14A H 0.3466 0.5122 0.1188 0.099(10) Uiso 1 1 calc R . .
H14B H 0.1746 0.5703 0.1389 0.099(10) Uiso 1 1 calc R . .
H14C H 0.2355 0.5245 0.0203 0.099(10) Uiso 1 1 calc R . .
C15 C -0.6223(7) -0.6313(7) 0.3247(5) 0.0821(15) Uani 1 1 d . . .
C16 C -0.7166(10) -0.5199(8) 0.3954(6) 0.131(3) Uani 1 1 d . . .
H16A H -0.8240 -0.5307 0.3592 0.166(17) Uiso 1 1 calc R . .
H16B H -0.6652 -0.4186 0.4099 0.166(17) Uiso 1 1 calc R . .
H16C H -0.7233 -0.5360 0.4643 0.166(17) Uiso 1 1 calc R . .

loop_
_atom_site_aniso_label
_atom_site_aniso_U_11
_atom_site_aniso_U_22
_atom_site_aniso_U_33
_atom_site_aniso_U_23
_atom_site_aniso_U_13
_atom_site_aniso_U_12
Ru1 0.0378(2) 0.02213(17) 0.02660(16) 0.00995(12) -0.00011(12) -0.00473(12)
P1 0.0504(5) 0.0352(4) 0.0358(4) 0.0122(3) 0.0004(3) 0.0029(4)
F1 0.115(2) 0.0566(16) 0.121(2) -0.0150(16) 0.010(2) 0.0258(16)
F2 0.098(2) 0.099(2) 0.091(2) -0.0252(16) -0.0104(16) 0.0492(18)
F3 0.114(2) 0.157(3) 0.105(2) 0.101(2) -0.0086(19) -0.024(2)
F4 0.0582(14) 0.0727(16) 0.0733(15) 0.0223(12) -0.0166(11) 0.0035(12)
F5 0.106(2) 0.110(2) 0.0805(17) 0.0671(17) -0.0182(15) -0.0347(18)
F6 0.0632(15) 0.0834(17) 0.0765(16) 0.0340(13) -0.0184(12) -0.0197(13)
N1 0.0391(14) 0.0243(11) 0.0353(12) 0.0087(9) 0.0046(10) -0.0019(10)
N2 0.0406(15) 0.0253(12) 0.0495(15) 0.0096(11) 0.0129(11) -0.0056(10)
N3 0.039(3) 0.027(2) 0.039(3) 0.006(2) 0.020(2) 0.002(2)
N4 0.0385(13) 0.0290(12) 0.0295(11) 0.0113(9) -0.0002(9) -0.0047(10)
N5 0.077(3) 0.069(3) 0.162(5) 0.057(3) 0.015(3) -0.014(2)
C1 0.061(2) 0.0283(16) 0.088(3) 0.0100(17) 0.037(2) 0.0000(15)
C2 0.121(5) 0.045(2) 0.096(4) -0.009(2) 0.076(4) -0.011(3)
C3 0.160(6) 0.062(3) 0.040(2) -0.002(2) 0.036(3) -0.047(3)
C4 0.098(3) 0.049(2) 0.0340(16) 0.0163(15) -0.0111(18) -0.035(2)
C5 0.0515(18) 0.0268(14) 0.0309(13) 0.0125(11) -0.0066(12) -0.0119(13)
C6 0.153(6) 0.094(4) 0.075(3) 0.064(3) -0.077(4) -0.072(4)
C7 0.102(5) 0.085(4) 0.172(7) 0.095(5) -0.095(5) -0.048(4)
C8 0.0375(17) 0.0250(14) 0.0596(19) 0.0208(13) -0.0085(14) -0.0071(12)
C9 0.049(2) 0.039(2) 0.136(4) 0.050(2) -0.033(2) -0.0162(17)
C10 0.029(2) 0.043(3) 0.295(11) 0.067(5) 0.008(5) 0.004(2)
C11 0.070(5) 0.034(2) 0.297(12) 0.023(5) 0.098(7) 0.006(3)
C12 0.069(3) 0.0263(17) 0.127(4) 0.004(2) 0.059(3) -0.0068(18)
C13 0.0433(17) 0.0311(15) 0.0337(14) 0.0126(12) 0.0020(12) -0.0022(13)
C14 0.063(2) 0.0300(16) 0.0507(18) 0.0122(14) 0.0023(16) -0.0134(15)
C15 0.078(4) 0.073(3) 0.106(4) 0.055(3) -0.024(3) -0.018(3)
C16 0.192(8) 0.124(6) 0.095(4) 0.049(4) 0.015(5) 0.075(6)

loop_
_atom_type_symbol
_atom_type_description
_atom_type_scat_dispersion_real
_atom_type_scat_dispersion_imag
_atom_type_scat_source
C C 0.0033 0.0016 'International Tables Vol C Tables 4.2.6.8 and 6.1.1.4'
H H 0.0000 0.0000 'International Tables Vol C Tables 4.2.6.8 and 6.1.1.4'
N N 0.0061 0.0033 'International Tables Vol C Tables 4.2.6.8 and 6.1.1.4'
F F 0.0171 0.0103 'International Tables Vol C Tables 4.2.6.8 and 6.1.1.4'
P P 0.1023 0.0942 'International Tables Vol C Tables 4.2.6.8 and 6.1.1.4'
Ru Ru -1.2594 0.8363 'International Tables Vol C Tables 4.2.6.8 and 6.1.1.4'

loop_
_geom_angle_atom_site_label_1
_geom_angle_atom_site_label_2
_geom_angle_atom_site_label_3
_geom_angle
_geom_angle_site_symmetry_1
_geom_angle_site_symmetry_3
_geom_angle_publ_flag
N4 Ru1 N4 180.00(7) 2 . ?
N4 Ru1 N2 87.88(9) 2 2 ?
N4 Ru1 N2 92.12(9) . 2 ?
N4 Ru1 N2 92.12(9) 2 . ?
N4 Ru1 N2 87.88(9) . . ?
N2 Ru1 N2 180.00(19) 2 . ?
N4 Ru1 N1 91.32(9) 2 2 ?
N4 Ru1 N1 88.68(9) . 2 ?
N2 Ru1 N1 80.14(10) 2 2 ?
N2 Ru1 N1 99.86(10) . 2 ?
N4 Ru1 N1 88.68(9) 2 . ?
N4 Ru1 N1 91.32(9) . . ?
N2 Ru1 N1 99.86(10) 2 . ?
N2 Ru1 N1 80.14(10) . . ?
N1 Ru1 N1 180.00(3) 2 . ?
F1 P1 F3 89.3(2) . . ?
F1 P1 F5 90.8(2) . . ?
F3 P1 F5 179.9(2) . . ?
F1 P1 F2 179.31(19) . . ?
F3 P1 F2 90.3(2) . . ?
F5 P1 F2 89.6(2) . . ?
F1 P1 F6 89.90(16) . . ?
F3 P1 F6 91.05(16) . . ?
F5 P1 F6 89.02(14) . . ?
F2 P1 F6 90.68(16) . . ?
F1 P1 F4 90.17(16) . . ?
F3 P1 F4 90.07(16) . . ?
F5 P1 F4 89.86(14) . . ?
F2 P1 F4 89.26(15) . . ?
F6 P1 F4 178.88(14) . . ?
C1 N1 C5 118.9(3) . . ?
C1 N1 Ru1 127.7(3) . . ?
C5 N1 Ru1 113.39(19) . . ?
C12 N2 C8 119.2(4) . . ?
C12 N2 Ru1 127.1(3) . . ?
C8 N2 Ru1 113.7(2) . . ?
C1 N3 C12 142.3(4) 2 . ?
C13 N4 Ru1 176.6(3) . . ?
N1 C1 C2 120.5(5) . . ?
N1 C1 N3 111.7(4) . 2 ?
C2 C1 N3 127.8(4) . 2 ?
C3 C2 C1 120.3(4) . . ?
C2 C3 C4 121.0(4) . . ?
C5 C4 C3 115.6(4) . . ?
C5 C4 C6 118.1(5) . . ?
C3 C4 C6 126.2(5) . . ?
N1 C5 C4 123.7(3) . . ?
N1 C5 C8 116.2(3) . . ?
C4 C5 C8 120.0(3) . . ?
C7 C6 C4 121.6(5) . . ?
C6 C7 C9 121.8(5) . . ?
N2 C8 C9 123.0(4) . . ?
N2 C8 C5 116.6(3) . . ?
C9 C8 C5 120.4(4) . . ?
C7 C9 C8 118.1(5) . . ?
C7 C9 C10 128.3(6) . . ?
C8 C9 C10 113.6(5) . . ?
C11 C10 C9 122.8(6) . . ?
C10 C11 C12 121.1(6) . . ?
N2 C12 C11 120.2(6) . . ?
N2 C12 N3 111.2(4) . . ?
C11 C12 N3 128.5(5) . . ?
N4 C13 C14 179.0(4) . . ?
N5 C15 C16 179.6(7) . . ?

loop_
_geom_bond_atom_site_label_1
_geom_bond_atom_site_label_2
_geom_bond_distance
_geom_bond_site_symmetry_2
_geom_bond_publ_flag
Ru1 N4 2.026(2) 2 ?
Ru1 N4 2.026(2) . ?
Ru1 N2 2.050(3) 2 ?
Ru1 N2 2.050(3) . ?
Ru1 N1 2.055(2) 2 ?
Ru1 N1 2.055(2) . ?
P1 F1 1.567(3) . ?
P1 F3 1.567(3) . ?
P1 F5 1.569(3) . ?
P1 F2 1.573(3) . ?
P1 F6 1.588(2) . ?
P1 F4 1.593(2) . ?
N1 C1 1.330(4) . ?
N1 C5 1.368(4) . ?
N2 C12 1.338(5) . ?
N2 C8 1.360(4) . ?
N3 C1 1.559(7) 2 ?
N3 C12 1.631(8) . ?
N4 C13 1.128(4) . ?
N5 C15 1.110(7) . ?
C1 C2 1.411(7) . ?
C1 N3 1.559(7) 2 ?
C2 C3 1.349(8) . ?
C3 C4 1.407(8) . ?
C4 C5 1.395(4) . ?
C4 C6 1.426(8) . ?
C5 C8 1.430(5) . ?
C6 C7 1.353(9) . ?
C7 C9 1.406(9) . ?
C8 C9 1.409(5) . ?
C9 C10 1.436(9) . ?
C10 C11 1.280(11) . ?
C11 C12 1.397(11) . ?
C13 C14 1.467(4) . ?
C15 C16 1.425(9) . ?
